data_7008598
loop_
_publ_author_name
'Lewis, Jana A.'
'Tran, Ba L.'
'Puerta, David T.'
'Rumberger, Evan M.'
'Hendrickson, David N.'
'Cohen, Seth M.'

_publ_section_title
;
 Synthesis, structure and spectroscopy of new thiopyrone and
 hydroxypyridinethione transition-metal complexes.
;
_journal_issue 15
_journal_name_full 'Dalton transactions (Cambridge, England : 2003)'
_journal_page_first 2588
_journal_page_last 2596
_journal_paper_doi 10.1039/b505034k
_journal_year 2005
_chemical_formula_sum 'C12 H12 Cu O5 S2'
_chemical_formula_weight 363.88
_chemical_name_systematic
;
?
;
_space_group_IT_number 15
_symmetry_cell_setting monoclinic
_symmetry_space_group_name_Hall '-C 2yc'
_symmetry_space_group_name_H-M 'C 1 2/c 1'
_atom_sites_solution_hydrogens geom
_atom_sites_solution_primary direct
_atom_sites_solution_secondary difmap
_audit_creation_method SHELXL-97
_cell_angle_alpha 90.00
_cell_angle_beta 96.253(2)
_cell_angle_gamma 90.00
_cell_formula_units_Z 4
_cell_length_a 8.1794(11)
_cell_length_b 11.3535(15)
_cell_length_c 14.2539(19)
_cell_measurement_reflns_used 2938
_cell_measurement_temperature 100(2)
_cell_measurement_theta_max 27.49
_cell_measurement_theta_min 2.88
_cell_volume 1315.8(3)
_computing_cell_refinement 'Bruker SMART'
_computing_data_collection 'Bruker SMART'
_computing_data_reduction 'Bruker SAINT'
_computing_molecular_graphics 'Bruker SHELXTL'
_computing_publication_material 'Bruker SHELXTL'
_computing_structure_refinement 'SHELXL-97 (Sheldrick, 1997)'
_computing_structure_solution 'SHELXS-97 (Sheldrick, 1990)'
_diffrn_ambient_temperature 100(2)
_diffrn_measured_fraction_theta_full 0.992
_diffrn_measured_fraction_theta_max 0.992
_diffrn_measurement_device_type 'CCD area detector'
_diffrn_measurement_method 'phi and omega scans'
_diffrn_radiation_monochromator graphite
_diffrn_radiation_source 'fine-focus sealed tube'
_diffrn_radiation_type MoK\a
_diffrn_radiation_wavelength 0.71073
_diffrn_reflns_av_R_equivalents 0.0241
_diffrn_reflns_av_sigmaI/netI 0.0235
_diffrn_reflns_limit_h_max 10
_diffrn_reflns_limit_h_min -10
_diffrn_reflns_limit_k_max 14
_diffrn_reflns_limit_k_min -14
_diffrn_reflns_limit_l_max 18
_diffrn_reflns_limit_l_min -18
_diffrn_reflns_number 5413
_diffrn_reflns_theta_full 27.49
_diffrn_reflns_theta_max 27.49
_diffrn_reflns_theta_min 2.88
_exptl_absorpt_coefficient_mu 1.992
_exptl_absorpt_correction_T_max 1.000000
_exptl_absorpt_correction_T_min 0.824464
_exptl_absorpt_correction_type multi-scan
_exptl_absorpt_process_details SADABS
_exptl_crystal_colour red
_exptl_crystal_density_diffrn 1.837
_exptl_crystal_density_meas 0
_exptl_crystal_density_method 'not measured'
_exptl_crystal_description block
_exptl_crystal_F_000 740
_exptl_crystal_size_max 0.20
_exptl_crystal_size_mid 0.10
_exptl_crystal_size_min 0.05
_refine_diff_density_max 2.463
_refine_diff_density_min -0.425
_refine_diff_density_rms 0.147
_refine_ls_extinction_method none
_refine_ls_goodness_of_fit_ref 1.062
_refine_ls_hydrogen_treatment mixed
_refine_ls_matrix_type full
_refine_ls_number_parameters 94
_refine_ls_number_reflns 1503
_refine_ls_number_restraints 0
_refine_ls_restrained_S_all 1.062
_refine_ls_R_factor_all 0.0759
_refine_ls_R_factor_gt 0.0632
_refine_ls_shift/su_max 0.000
_refine_ls_shift/su_mean 0.000
_refine_ls_structure_factor_coef Fsqd
_refine_ls_weighting_details 'calc w=1/[\s^2^(Fo^2^)+(0.0681P)^2^+19.0223P] where P=(Fo^2^+2Fc^2^)/3'
_refine_ls_weighting_scheme calc
_refine_ls_wR_factor_gt 0.1556
_refine_ls_wR_factor_ref 0.1629
_reflns_number_gt 1229
_reflns_number_total 1503
_reflns_threshold_expression >2sigma(I)
_cod_data_source_file b505034k.txt
_cod_data_source_block '[Cu(thiomaltolato)2]'
_cod_depositor_comments
;
The following automatic conversions were performed:
'_symmetry_cell_setting' value 'Monoclinic' changed to 'monoclinic'
according to '/home/saulius/struct/CIF-dictionaries/cif_core.dic'
dictionary named 'cif_core.dic' version 2.4.1 from 2010-06-29.

Automatic conversion script
Id: cif_fix_enum 1527 2010-12-29 10:47:43Z saulius 
;
_cod_original_sg_symbol_H-M C2/c
_cod_database_code 7008598

loop_
_symmetry_equiv_pos_as_xyz
'x, y, z'
'-x, y, -z+1/2'
'x+1/2, y+1/2, z'
'-x+1/2, y+1/2, -z+1/2'
'-x, -y, -z'
'x, -y, z-1/2'
'-x+1/2, -y+1/2, -z'
'x+1/2, -y+1/2, z-1/2'

loop_
_atom_site_label
_atom_site_type_symbol
_atom_site_fract_x
_atom_site_fract_y
_atom_site_fract_z
_atom_site_U_iso_or_equiv
_atom_site_adp_type
_atom_site_occupancy
_atom_site_symmetry_multiplicity
_atom_site_calc_flag
_atom_site_refinement_flags
_atom_site_disorder_assembly
_atom_site_disorder_group
Cu1 Cu 0.7500 0.2500 0.0000 0.0160(3) Uani 1 2 d S . .
S1 S 0.60573(16) 0.25054(12) 0.12678(8) 0.0244(3) Uani 1 1 d . . .
O1 O 0.9380(4) 0.3210(3) 0.0721(2) 0.0248(8) Uani 1 1 d . . .
O2 O 1.3152(4) 0.4537(3) 0.0184(3) 0.0253(8) Uani 1 1 d . . .
O3 O 0.5000 0.6853(6) 0.2500 0.0347(13) Uani 1 2 d S . .
C1 C 0.4440(6) 0.1726(4) 0.0736(3) 0.0196(10) Uani 1 1 d . . .
C2 C 0.3119(6) 0.1327(5) 0.1221(4) 0.0235(10) Uani 1 1 d . . .
H2 H 0.3101 0.1497 0.1872 0.028 Uiso 1 1 calc R . .
C3 C 0.1905(6) 0.0712(5) 0.0753(3) 0.0241(11) Uani 1 1 d . . .
H3 H 0.1040 0.0434 0.1089 0.029 Uiso 1 1 calc R . .
C4 C 1.1924(6) 0.4162(5) 0.0665(4) 0.0261(12) Uani 1 1 d . . .
C5 C 1.2220(7) 0.4448(5) 0.1696(3) 0.0268(11) Uani 1 1 d . . .
H5A H 1.2913 0.3836 0.2021 0.040 Uiso 1 1 calc R . .
H5B H 1.1166 0.4482 0.1962 0.040 Uiso 1 1 calc R . .
H5C H 1.2775 0.5212 0.1779 0.040 Uiso 1 1 calc R . .
C6 C 1.0581(5) 0.3548(4) 0.0246(3) 0.0157(9) Uani 1 1 d . . .

loop_
_atom_site_aniso_label
_atom_site_aniso_U_11
_atom_site_aniso_U_22
_atom_site_aniso_U_33
_atom_site_aniso_U_23
_atom_site_aniso_U_13
_atom_site_aniso_U_12
Cu1 0.0130(4) 0.0215(5) 0.0134(4) -0.0008(3) 0.0017(3) -0.0006(3)
S1 0.0231(6) 0.0317(7) 0.0186(6) -0.0023(5) 0.0026(5) -0.0041(5)
O1 0.0196(17) 0.034(2) 0.0214(17) -0.0043(15) 0.0039(13) -0.0027(15)
O2 0.0210(17) 0.027(2) 0.0277(19) 0.0004(16) 0.0024(14) -0.0017(15)
O3 0.036(3) 0.040(4) 0.028(3) 0.000 0.004(2) 0.000
C1 0.019(2) 0.020(2) 0.020(2) 0.0000(19) 0.0017(18) 0.0013(19)
C2 0.022(2) 0.028(3) 0.021(2) 0.002(2) 0.0069(19) 0.003(2)
C3 0.028(3) 0.028(3) 0.017(2) 0.0046(19) 0.0065(19) 0.002(2)
C4 0.021(3) 0.022(3) 0.035(3) 0.000(2) 0.000(2) 0.0017(19)
C5 0.035(3) 0.026(3) 0.019(2) -0.002(2) -0.001(2) 0.003(2)
C6 0.0127(19) 0.017(2) 0.017(2) 0.0007(17) -0.0001(16) 0.0014(17)

loop_
_atom_type_symbol
_atom_type_description
_atom_type_scat_dispersion_real
_atom_type_scat_dispersion_imag
_atom_type_scat_source
C C 0.0033 0.0016 'International Tables Vol C Tables 4.2.6.8 and 6.1.1.4'
H H 0.0000 0.0000 'International Tables Vol C Tables 4.2.6.8 and 6.1.1.4'
O O 0.0106 0.0060 'International Tables Vol C Tables 4.2.6.8 and 6.1.1.4'
S S 0.1246 0.1234 'International Tables Vol C Tables 4.2.6.8 and 6.1.1.4'
Cu Cu 0.3201 1.2651 'International Tables Vol C Tables 4.2.6.8 and 6.1.1.4'

loop_
_geom_angle_atom_site_label_1
_geom_angle_atom_site_label_2
_geom_angle_atom_site_label_3
_geom_angle
_geom_angle_site_symmetry_1
_geom_angle_site_symmetry_3
_geom_angle_publ_flag
O1 Cu1 O1 180.0 7_655 . ?
O1 Cu1 S1 88.38(11) 7_655 . ?
O1 Cu1 S1 91.62(11) . . ?
O1 Cu1 S1 91.62(11) 7_655 7_655 ?
O1 Cu1 S1 88.38(11) . 7_655 ?
S1 Cu1 S1 180.0 . 7_655 ?
C1 S1 Cu1 95.20(17) . . ?
C6 O1 Cu1 116.5(3) . . ?
C4 O2 C3 119.2(4) . 7_655 ?
C2 C1 C6 118.6(4) . 7_655 ?
C2 C1 S1 123.1(4) . . ?
C6 C1 S1 118.3(4) 7_655 . ?
C3 C2 C1 119.3(5) . . ?
C2 C3 O2 122.9(5) . 7_655 ?
O2 C4 C6 122.8(5) . . ?
O2 C4 C5 112.5(4) . . ?
C6 C4 C5 124.7(5) . . ?
O1 C6 C4 122.1(4) . . ?
O1 C6 C1 120.8(4) . 7_655 ?
C4 C6 C1 117.2(4) . 7_655 ?

loop_
_geom_bond_atom_site_label_1
_geom_bond_atom_site_label_2
_geom_bond_distance
_geom_bond_site_symmetry_2
_geom_bond_publ_flag
Cu1 O1 1.930(4) 7_655 ?
Cu1 O1 1.930(4) . ?
Cu1 S1 2.2634(12) . ?
Cu1 S1 2.2634(12) 7_655 ?
S1 C1 1.700(5) . ?
O1 C6 1.309(6) . ?
O2 C4 1.346(6) . ?
O2 C3 1.360(6) 7_655 ?
C1 C2 1.419(7) . ?
C1 C6 1.433(6) 7_655 ?
C2 C3 1.333(8) . ?
C3 O2 1.360(6) 7_655 ?
C4 C6 1.381(7) . ?
C4 C5 1.498(7) . ?
C6 C1 1.433(6) 7_655 ?
